data_2107413
loop_
_publ_author_name
'Perloff, A.'

_publ_section_title
;
 The crystal structures of hydrated calcium and ammonium
 monofluorophosphates: Ca P O3 (H2 O)2 and (N H4)2 P O3 F (H2 O)
;
_journal_name_full 'Acta Crystallographica B (24,1968-38,1982)'
_journal_page_first 2183
_journal_page_last 2191
_journal_volume 28
_journal_year 1972
_chemical_formula_sum 'Ca F H4 O5 P'
_chemical_name_systematic 'Ca P O3 F (H2 O)2'
_space_group_IT_number 2
_symmetry_space_group_name_Hall '-P 1'
_symmetry_space_group_name_H-M 'P -1'
_cell_angle_alpha 119.003
_cell_angle_beta 110.853
_cell_angle_gamma 94.146
_cell_formula_units_Z 2
_cell_length_a 8.6497
_cell_length_b 6.4614
_cell_length_c 5.7353
_cell_volume 249.943
_citation_journal_id_ASTM ACBCAR
_cod_data_source_file Perloff_ACBCAR_1972_224.cif
_cod_data_source_block H4Ca1F1O5P1
_cod_original_cell_volume 249.9432
_cod_original_formula_sum 'H4 Ca1 F1 O5 P1'
_cod_database_code 2107413

loop_
_symmetry_equiv_pos_as_xyz
x,y,z
-x,-y,-z

loop_
_atom_site_label
_atom_site_type_symbol
_atom_site_fract_x
_atom_site_fract_y
_atom_site_fract_z
_atom_site_occupancy
_atom_site_U_iso_or_equiv
O2 O-2 0.27331 0.65093 0.29427 1 0.0
H1 H+1 0.3727 0.0684 0.1722 1 0.0
P1 P+5 0.14948 0.79913 0.36129 1 0.0
O3 O-2 0.0309 0.67808 0.42765 1 0.0
H2 H+1 0.4966 0.2411 0.4294 1 0.0
H3 H+1 0.55 0.3492 0.0814 1 0.0
O4 O-2 0.39174 0.19678 0.28442 1 0.0
Ca1 Ca+2 0.14522 0.31936 0.3479 1 0.0
O1 O-2 0.06536 0.8765 0.14945 1 0.0
F1 F-1 0.73213 0.94418 0.33644 1 0.0
O5 O-2 0.64687 0.38711 0.13755 1 0.0
H4 H+1 0.6792 0.3848 0.0077 1 0.0
